data_8101528
loop_
_publ_author_name
'Henkel, Sonja'
'Kuban, Juraij'
'Pruschek, Petra'
'J\"ager, Volker'

_publ_section_title
;
Crystal structure of (3aS,4R,5S,6R,6aS)-4,5,6-triacetoxy-1-benzyl-
3,3a,4,5,6,6a-hexahydro-1H-cyclopent[c]-isoxazole, C~19~H~23~NO~7~
;
_journal_issue 3
_journal_name_full 'Zeitschrift f\"ur Kristallographie - New Crystal Structures'
_journal_page_first 401
_journal_page_last 402
_journal_volume 214
_journal_year 1999
_chemical_formula_sum 'C19 H23 N O7'
_chemical_formula_weight 377.4
_chemical_melting_point 382.5(5)
_space_group_IT_number 19
_symmetry_cell_setting orthorhombic
_symmetry_space_group_name_Hall 'P 2ac 2ab'
_symmetry_space_group_name_H-M 'P 21 21 21'
_cell_angle_alpha 90.00
_cell_angle_beta 90.00
_cell_angle_gamma 90.00
_cell_formula_units_Z 4
_cell_length_a 8.297(4)
_cell_length_b 9.266(4)
_cell_length_c 25.173(11)
_cell_measurement_temperature 293(2)
_cell_volume 1935.3(15)
_diffrn_ambient_temperature 293(2)
_exptl_crystal_density_diffrn 1.295
_refine_ls_R_factor_obs 0.0574
_refine_ls_wR_factor_obs 0.1602
_cod_depositor_comments
;
The following automatic conversions were performed:

'_chemical_melting_point' value '382-383' was changed to '382.5(5)' -
the average value was taken and precision was estimated.

Automatic conversion script
Id: cif_fix_values 1646 2011-03-28 12:23:43Z adriana 
;
_cod_database_code 8101528

loop_
_symmetry_equiv_pos_as_xyz
'x, y, z'
'-x+1/2, -y, z+1/2'
'-x, y+1/2, -z+1/2'
'x+1/2, -y+1/2, -z'

loop_
_atom_site_aniso_label
_atom_site_aniso_U_11
_atom_site_aniso_U_22
_atom_site_aniso_U_33
_atom_site_aniso_U_23
_atom_site_aniso_U_13
_atom_site_aniso_U_12
N1 0.0431(12) 0.0391(11) 0.0450(12) -0.0018(10) 0.0029(10) -0.0054(11)
O2 0.0555(13) 0.0467(11) 0.0575(12) -0.0115(10) 0.0031(10) -0.0124(11)
C3 0.050(2) 0.080(3) 0.059(2) -0.008(2) -0.015(2) -0.005(2)
C3A 0.0368(14) 0.047(2) 0.062(2) -0.0022(15) -0.0096(13) 0.0087(12)
C4 0.0271(12) 0.0454(15) 0.065(2) -0.0125(14) -0.0008(12) 0.0023(12)
C5 0.0321(12) 0.0456(14) 0.0497(14) 0.0014(13) 0.0040(11) 0.0059(12)
C6 0.0296(12) 0.052(2) 0.0460(14) -0.0044(13) -0.0008(11) 0.0033(12)
C6A 0.0393(14) 0.0389(13) 0.0455(14) -0.0020(12) -0.0015(12) -0.0007(12)
O7 0.0424(10) 0.0608(13) 0.0502(11) -0.0125(10) -0.0075(10) 0.0014(11)
C8 0.048(2) 0.097(3) 0.045(2) -0.006(2) -0.0076(15) -0.006(2)
O8 0.100(3) 0.137(3) 0.070(2) -0.007(2) -0.035(2) 0.024(3)
C9 0.086(3) 0.105(3) 0.061(2) -0.025(2) -0.011(2) -0.016(3)
O10 0.0497(12) 0.0651(14) 0.0523(12) 0.0064(11) 0.0134(10) 0.0074(12)
C11 0.043(2) 0.063(2) 0.059(2) 0.008(2) -0.0030(15) -0.004(2)
O11 0.064(2) 0.076(2) 0.0653(14) 0.0116(14) 0.0031(13) 0.0211(15)
C12 0.081(3) 0.102(4) 0.063(2) 0.021(2) 0.012(2) 0.003(3)
O13 0.0301(10) 0.0562(14) 0.101(2) -0.0244(13) 0.0082(11) -0.0026(10)
C14 0.0332(14) 0.052(2) 0.093(2) -0.014(2) 0.014(2) 0.0008(15)
O14 0.043(2) 0.096(3) 0.476(12) -0.127(5) 0.031(4) -0.011(2)
C15 0.041(2) 0.058(2) 0.078(2) -0.001(2) 0.007(2) -0.004(2)
C16 0.066(2) 0.045(2) 0.054(2) 0.0019(14) 0.012(2) -0.009(2)
C17 0.050(2) 0.0428(14) 0.0482(14) 0.0056(12) 0.0055(13) -0.0103(14)
C18 0.053(2) 0.060(2) 0.056(2) 0.006(2) -0.0050(15) -0.004(2)
C19 0.055(2) 0.068(2) 0.075(2) 0.002(2) 0.006(2) 0.004(2)
C20 0.074(3) 0.066(2) 0.070(2) -0.009(2) 0.023(2) -0.006(2)
C21 0.087(3) 0.077(3) 0.044(2) -0.005(2) 0.004(2) -0.015(3)
C22 0.059(2) 0.065(2) 0.055(2) 0.007(2) -0.004(2) -0.005(2)

loop_
_atom_site_label
_atom_site_type_symbol
_atom_site_fract_x
_atom_site_fract_y
_atom_site_fract_z
_atom_site_U_iso_or_equiv
_atom_site_thermal_displace_type
_atom_site_occupancy
_atom_site_calc_flag
_atom_site_refinement_flags
_atom_site_disorder_group
N1 N 0.1171(3) 0.5491(3) 0.77741(10) 0.0424(5) Uani 1 d . .
O2 O -0.0126(3) 0.4610(3) 0.75588(10) 0.0532(6) Uani 1 d . .
C3 C -0.1534(5) 0.5479(5) 0.75764(15) 0.0630(10) Uani 1 d . .
H3A H -0.2495(5) 0.4886(5) 0.75572(15) 0.076 Uiso 1 calc R .
H3B H -0.1546(5) 0.6161(5) 0.72840(15) 0.076 Uiso 1 calc R .
C3A C -0.1447(4) 0.6264(4) 0.81056(14) 0.0486(7) Uani 1 d . .
H3A1 H -0.1977(4) 0.7208(4) 0.80871(14) 0.058 Uiso 1 calc R .
C4 C -0.2028(3) 0.5397(3) 0.85883(13) 0.0457(7) Uani 1 d . .
H4 H -0.2505(3) 0.6050(3) 0.88511(13) 0.055 Uiso 1 calc R .
C5 C -0.0505(3) 0.4707(3) 0.88165(12) 0.0425(6) Uani 1 d . .
H5 H -0.0225(3) 0.3853(3) 0.86067(12) 0.051 Uiso 1 calc R .
C6 C 0.0771(3) 0.5853(3) 0.87387(12) 0.0424(6) Uani 1 d . .
H6 H 0.1863(3) 0.5457(3) 0.87660(12) 0.051 Uiso 1 calc R .
C6A C 0.0407(4) 0.6425(3) 0.81815(11) 0.0413(6) Uani 1 d . .
H6A H 0.0748(4) 0.7432(3) 0.81431(11) 0.050 Uiso 1 calc R .
O7 O 0.0527(3) 0.7061(3) 0.90920(9) 0.0512(6) Uani 1 d . .
C8 C 0.1423(5) 0.7128(5) 0.95304(13) 0.0634(10) Uani 1 d . .
O8 O 0.2262(5) 0.6134(5) 0.96712(13) 0.1025(13) Uani 1 d . .
C9 C 0.1198(7) 0.8532(6) 0.9814(2) 0.0840(14) Uani 1 d . .
H9A H 0.0470(7) 0.9131(6) 0.9616(2) 0.126 Uiso 1 calc R .
H9B H 0.2219(7) 0.9011(6) 0.9847(2) 0.126 Uiso 1 calc R .
H9C H 0.0760(7) 0.8356(6) 1.0161(2) 0.126 Uiso 1 calc R .
O10 O -0.0769(3) 0.4294(3) 0.93545(9) 0.0557(6) Uani 1 d . .
C11 C 0.0077(4) 0.3137(4) 0.95284(14) 0.0550(8) Uani 1 d . .
O11 O 0.0979(3) 0.2468(3) 0.92579(11) 0.0684(7) Uani 1 d . .
C12 C -0.0262(6) 0.2841(6) 1.0099(2) 0.0821(14) Uani 1 d . .
H12A H -0.1032(6) 0.3528(6) 1.0230(2) 0.123 Uiso 1 calc R .
H12B H 0.0718(6) 0.2919(6) 1.0300(2) 0.123 Uiso 1 calc R .
H12C H -0.0691(6) 0.1884(6) 1.0136(2) 0.123 Uiso 1 calc R .
O13 O -0.3144(3) 0.4238(3) 0.84701(11) 0.0625(7) Uani 1 d . .
C14 C -0.4678(4) 0.4459(4) 0.8542(2) 0.0592(9) Uani 1 d . .
O14 O -0.5160(4) 0.5596(5) 0.8631(4) 0.205(4) Uani 1 d . .
C15 C -0.5697(4) 0.3174(4) 0.8439(2) 0.0592(9) Uani 1 d . .
H15A H -0.5020(4) 0.2350(4) 0.8378(2) 0.089 Uiso 1 calc R .
H15B H -0.6356(4) 0.3344(4) 0.8132(2) 0.089 Uiso 1 calc R .
H15C H -0.6374(4) 0.2996(4) 0.8742(2) 0.089 Uiso 1 calc R .
C16 C 0.1847(5) 0.6359(4) 0.73356(13) 0.0550(8) Uani 1 d . .
H16A H 0.2626(5) 0.7035(4) 0.74788(13) 0.066 Uiso 1 calc R .
H16B H 0.0989(5) 0.6912(4) 0.71713(13) 0.066 Uiso 1 calc R .
C17 C 0.2651(4) 0.5445(3) 0.69203(12) 0.0470(7) Uani 1 d . .
C18 C 0.4117(4) 0.4786(4) 0.70295(15) 0.0567(8) Uani 1 d . .
H18 H 0.4564(4) 0.4856(4) 0.73674(15) 0.068 Uiso 1 calc R .
C19 C 0.4914(5) 0.4026(5) 0.6636(2) 0.0657(10) Uani 1 d . .
H19 H 0.5897(5) 0.3591(5) 0.6712(2) 0.079 Uiso 1 calc R .
C20 C 0.4279(6) 0.3904(5) 0.6138(2) 0.0697(11) Uani 1 d . .
H20 H 0.4829(6) 0.3404(5) 0.5874(2) 0.084 Uiso 1 calc R .
C21 C 0.2801(6) 0.4539(5) 0.60321(14) 0.0695(11) Uani 1 d . .
H21 H 0.2342(6) 0.4447(5) 0.56967(14) 0.083 Uiso 1 calc R .
C22 C 0.2009(5) 0.5306(4) 0.64213(14) 0.0597(9) Uani 1 d . .
H22 H 0.1023(5) 0.5735(4) 0.63443(14) 0.072 Uiso 1 calc R .

loop_
_geom_bond_atom_site_label_1
_geom_bond_atom_site_label_2
_geom_bond_distance
_geom_bond_site_symmetry_2
_geom_bond_publ_flag
N1 O2 1.455(3) . ?
N1 C16 1.476(4) . ?
N1 C6A 1.484(4) . ?
O2 C3 1.419(5) . ?
C3 C3A 1.519(5) . ?
C3 H3A 0.97 . ?
C3 H3B 0.97 . ?
C3A C4 1.534(5) . ?
C3A C6A 1.557(4) . ?
C3A H3A1 0.98 . ?
C4 O13 1.449(4) . ?
C4 C5 1.527(4) . ?
C4 H4 0.98 . ?
C5 O10 1.424(4) . ?
C5 C6 1.512(4) . ?
C5 H5 0.98 . ?
C6 O7 1.444(4) . ?
C6 C6A 1.529(4) . ?
C6 H6 0.98 . ?
C6A H6A 0.98 . ?
O7 C8 1.332(4) . ?
C8 O8 1.207(6) . ?
C8 C9 1.496(7) . ?
C9 H9A 0.96 . ?
C9 H9B 0.96 . ?
C9 H9C 0.96 . ?
O10 C11 1.354(4) . ?
C11 O11 1.186(4) . ?
C11 C12 1.490(5) . ?
C12 H12A 0.96 . ?
C12 H12B 0.96 . ?
C12 H12C 0.96 . ?
O13 C14 1.302(4) . ?
C14 O14 1.149(5) . ?
C14 C15 1.483(5) . ?
C15 H15A 0.96 . ?
C15 H15B 0.96 . ?
C15 H15C 0.96 . ?
C16 C17 1.501(5) . ?
C16 H16A 0.97 . ?
C16 H16B 0.97 . ?
C17 C22 1.371(5) . ?
C17 C18 1.389(5) . ?
C18 C19 1.383(5) . ?
C18 H18 0.93 . ?
C19 C20 1.365(6) . ?
C19 H19 0.93 . ?
C20 C21 1.386(7) . ?
C20 H20 0.93 . ?
C21 C22 1.377(5) . ?
C21 H21 0.93 . ?
C22 H22 0.93 . ?

loop_
_cod_related_entry_id
_cod_related_entry_database
_cod_related_entry_code
1 ChemSpider 21183532
